data_7150765
loop_
_publ_author_name
'Chantarasriwong, Oraphin'
'Cho, Woo Cheal'
'Batova, Ayse'
'Chavasiri, Warinthorn'
'Moore, Curtis'
'Rheingold, Arnold L.'
'Theodorakis, Emmanuel A.'

_publ_section_title
;
 Evaluation of the pharmacophoric motif of the caged Garcinia xanthones
;
_journal_issue 23
_journal_name_full 'Organic &amp; Biomolecular Chemistry'
_journal_page_first 4886
_journal_page_last 4894
_journal_paper_doi 10.1039/b913496d
_journal_volume 7
_journal_year 2009
_chemical_formula_sum 'C24 H28 O5'
_chemical_formula_weight 396.46
_chemical_name_common FRB961
_chemical_name_systematic
;
?
;
_space_group_IT_number 2
_symmetry_cell_setting triclinic
_symmetry_space_group_name_Hall '-P 1'
_symmetry_space_group_name_H-M 'P -1'
_atom_sites_solution_hydrogens geom
_atom_sites_solution_primary direct
_atom_sites_solution_secondary difmap
_audit_creation_method SHELXL-97
_cell_angle_alpha 112.0840(10)
_cell_angle_beta 90.4770(10)
_cell_angle_gamma 104.1960(10)
_cell_formula_units_Z 4
_cell_length_a 10.5010(10)
_cell_length_b 14.3480(14)
_cell_length_c 14.6990(14)
_cell_measurement_reflns_used 5848
_cell_measurement_temperature 100(2)
_cell_measurement_theta_max 28.11
_cell_measurement_theta_min 2.37
_cell_volume 1977.0(3)
_computing_cell_refinement 'Bruker SMART'
_computing_data_collection 'Bruker SMART'
_computing_data_reduction 'Bruker SAINT'
_computing_molecular_graphics ORTEP-32
_computing_publication_material WinGX
_computing_structure_refinement 'SHELXL-97 (Sheldrick, 1997)'
_computing_structure_solution SIR-2004
_diffrn_ambient_temperature 100(2)
_diffrn_measured_fraction_theta_full 0.993
_diffrn_measured_fraction_theta_max 0.905
_diffrn_measurement_device_type 'CCD area detector'
_diffrn_measurement_method 'phi and omega scans'
_diffrn_radiation_monochromator graphite
_diffrn_radiation_source 'fine-focus sealed tube'
_diffrn_radiation_type MoK\a
_diffrn_radiation_wavelength 0.71073
_diffrn_reflns_av_R_equivalents 0.0209
_diffrn_reflns_av_sigmaI/netI 0.0296
_diffrn_reflns_limit_h_max 13
_diffrn_reflns_limit_h_min -13
_diffrn_reflns_limit_k_max 18
_diffrn_reflns_limit_k_min -18
_diffrn_reflns_limit_l_max 19
_diffrn_reflns_limit_l_min -19
_diffrn_reflns_number 20632
_diffrn_reflns_theta_full 25.00
_diffrn_reflns_theta_max 28.22
_diffrn_reflns_theta_min 2.21
_exptl_absorpt_coefficient_mu 0.092
_exptl_absorpt_correction_T_max 0.9908
_exptl_absorpt_correction_T_min 0.9818
_exptl_absorpt_correction_type multi-scan
_exptl_absorpt_process_details SADABS
_exptl_crystal_colour colorless
_exptl_crystal_density_diffrn 1.332
_exptl_crystal_density_method 'not measured'
_exptl_crystal_description block
_exptl_crystal_F_000 848
_exptl_crystal_size_max 0.20
_exptl_crystal_size_mid 0.20
_exptl_crystal_size_min 0.10
_refine_diff_density_max 0.749
_refine_diff_density_min -0.301
_refine_diff_density_rms 0.055
_refine_ls_extinction_method none
_refine_ls_goodness_of_fit_ref 1.021
_refine_ls_hydrogen_treatment constr
_refine_ls_matrix_type full
_refine_ls_number_parameters 533
_refine_ls_number_reflns 8823
_refine_ls_number_restraints 0
_refine_ls_restrained_S_all 1.021
_refine_ls_R_factor_all 0.0583
_refine_ls_R_factor_gt 0.0502
_refine_ls_shift/su_max 0.000
_refine_ls_shift/su_mean 0.000
_refine_ls_structure_factor_coef Fsqd
_refine_ls_weighting_details 'calc w=1/[\s^2^(Fo^2^)+(0.0702P)^2^+1.0377P] where P=(Fo^2^+2Fc^2^)/3'
_refine_ls_weighting_scheme calc
_refine_ls_wR_factor_gt 0.1287
_refine_ls_wR_factor_ref 0.1345
_reflns_number_gt 7550
_reflns_number_total 8823
_reflns_threshold_expression >2sigma(I)
_cod_data_source_file b913496d.txt
_cod_data_source_block theod24
_cod_depositor_comments
;
The following automatic conversions were performed:
'_symmetry_cell_setting' value 'Triclinic' changed to 'triclinic'
according to '/home/saulius/struct/CIF-dictionaries/cif_core.dic'
dictionary named 'cif_core.dic' version 2.4.1 from 2010-06-29.

Automatic conversion script
Id: cif_fix_enum 1527 2010-12-29 10:47:43Z saulius 
;
_cod_original_sg_symbol_H-M P-1
_cod_database_code 7150765

loop_
_symmetry_equiv_pos_as_xyz
'x, y, z'
'-x, -y, -z'

loop_
_atom_site_label
_atom_site_type_symbol
_atom_site_fract_x
_atom_site_fract_y
_atom_site_fract_z
_atom_site_U_iso_or_equiv
_atom_site_adp_type
_atom_site_occupancy
_atom_site_symmetry_multiplicity
_atom_site_calc_flag
_atom_site_refinement_flags
_atom_site_disorder_assembly
_atom_site_disorder_group
C1 C 0.74038(17) 1.06895(12) 0.99206(12) 0.0227(3) Uani 1 1 d . . .
H1 H 0.6573 1.0721 1.0163 0.027 Uiso 1 1 calc R . .
C2 C 0.84879(18) 1.15349(13) 1.03358(12) 0.0257(3) Uani 1 1 d . . .
H2 H 0.8408 1.2143 1.0867 0.031 Uiso 1 1 calc R . .
C3 C 0.97045(17) 1.14944(13) 0.99733(12) 0.0261(3) Uani 1 1 d . . .
H3 H 1.0451 1.2080 1.0258 0.031 Uiso 1 1 calc R . .
C4 C 0.98388(16) 1.06186(13) 0.92091(12) 0.0239(3) Uani 1 1 d . . .
H4 H 1.0670 1.0600 0.8963 0.029 Uiso 1 1 calc R . .
C5 C 0.87460(16) 0.97584(12) 0.87988(11) 0.0202(3) Uani 1 1 d . . .
C6 C 0.75115(16) 0.97830(12) 0.91443(11) 0.0202(3) Uani 1 1 d . . .
C7 C 0.63746(16) 0.88566(12) 0.87303(12) 0.0219(3) Uani 1 1 d . . .
C8 C 0.67306(15) 0.78727(12) 0.80647(11) 0.0197(3) Uani 1 1 d . . .
H8 H 0.7138 0.7611 0.8505 0.024 Uiso 1 1 calc R . .
C9 C 0.77934(15) 0.81614(12) 0.74379(11) 0.0188(3) Uani 1 1 d . . .
C10 C 0.73333(15) 0.85289(12) 0.66633(11) 0.0202(3) Uani 1 1 d . . .
H10 H 0.7355 0.9285 0.6973 0.024 Uiso 1 1 calc R . .
C11 C 0.59165(16) 0.78523(12) 0.62446(12) 0.0237(3) Uani 1 1 d . . .
H11A H 0.5757 0.7745 0.5543 0.028 Uiso 1 1 calc R . .
H11B H 0.5277 0.8213 0.6615 0.028 Uiso 1 1 calc R . .
C12 C 0.57120(16) 0.67837(12) 0.63291(12) 0.0228(3) Uani 1 1 d . . .
H12 H 0.4920 0.6257 0.5886 0.027 Uiso 1 1 calc R . .
C13 C 0.55583(16) 0.69814(12) 0.74224(12) 0.0218(3) Uani 1 1 d . . .
H13 H 0.4717 0.7181 0.7594 0.026 Uiso 1 1 calc R . .
C14 C 0.43442(18) 0.53036(14) 0.72900(14) 0.0302(4) Uani 1 1 d . . .
H14A H 0.4214 0.5025 0.6567 0.045 Uiso 1 1 calc R . .
H14B H 0.3616 0.5602 0.7557 0.045 Uiso 1 1 calc R . .
H14C H 0.4362 0.4739 0.7508 0.045 Uiso 1 1 calc R . .
C15 C 0.69477(17) 0.64091(12) 0.61135(12) 0.0223(3) Uani 1 1 d . . .
C16 C 0.82269(16) 0.72198(12) 0.67460(12) 0.0211(3) Uani 1 1 d . . .
C17 C 0.83968(17) 0.83565(12) 0.59221(12) 0.0233(3) Uani 1 1 d . . .
C18 C 0.7866(2) 0.78918(14) 0.48366(13) 0.0313(4) Uani 1 1 d . . .
H18A H 0.7242 0.7206 0.4677 0.047 Uiso 1 1 calc R . .
H18B H 0.8600 0.7815 0.4432 0.047 Uiso 1 1 calc R . .
H18C H 0.7413 0.8355 0.4700 0.047 Uiso 1 1 calc R . .
C19 C 0.94864(18) 0.93561(13) 0.61392(14) 0.0292(4) Uani 1 1 d . . .
H19A H 1.0217 0.9195 0.5752 0.044 Uiso 1 1 calc R . .
H19B H 0.9808 0.9672 0.6845 0.044 Uiso 1 1 calc R . .
H19C H 0.9137 0.9846 0.5960 0.044 Uiso 1 1 calc R . .
C20 C 0.90333(17) 0.67854(14) 0.72710(13) 0.0262(3) Uani 1 1 d . . .
H20A H 0.9681 0.7380 0.7782 0.031 Uiso 1 1 calc R . .
H20B H 0.8430 0.6417 0.7616 0.031 Uiso 1 1 calc R . .
C35 C 0.60115(15) 1.17691(12) 0.86778(12) 0.0207(3) Uani 1 1 d . . .
H35A H 0.6378 1.2074 0.9381 0.025 Uiso 1 1 calc R . .
H35B H 0.6551 1.1311 0.8295 0.025 Uiso 1 1 calc R . .
C21 C 0.97614(17) 0.60590(14) 0.66418(13) 0.0274(4) Uani 1 1 d . . .
H21 H 0.9987 0.6120 0.6038 0.033 Uiso 1 1 calc R . .
C22 C 1.01260(18) 0.53279(14) 0.68513(14) 0.0314(4) Uani 1 1 d . . .
C23 C 0.9823(3) 0.5134(2) 0.77642(19) 0.0576(7) Uani 1 1 d . . .
H23A H 0.9161 0.4462 0.7589 0.086 Uiso 1 1 calc R . .
H23B H 0.9476 0.5693 0.8214 0.086 Uiso 1 1 calc R . .
H23C H 1.0631 0.5120 0.8090 0.086 Uiso 1 1 calc R . .
C24 C 1.08205(19) 0.46027(15) 0.61651(15) 0.0354(4) Uani 1 1 d . . .
H24A H 1.1037 0.4809 0.5609 0.053 Uiso 1 1 calc R . .
H24B H 1.0245 0.3888 0.5918 0.053 Uiso 1 1 calc R . .
H24C H 1.1636 0.4635 0.6519 0.053 Uiso 1 1 calc R . .
C25 C 0.72074(16) 1.16284(13) 0.52237(12) 0.0233(3) Uani 1 1 d . . .
H25 H 0.7466 1.0997 0.4977 0.028 Uiso 1 1 calc R . .
C26 C 0.77512(17) 1.24150(13) 0.49071(12) 0.0265(3) Uani 1 1 d . . .
H26 H 0.8384 1.2327 0.4445 0.032 Uiso 1 1 calc R . .
C27 C 0.73677(17) 1.33396(13) 0.52679(13) 0.0262(3) Uani 1 1 d . . .
H27 H 0.7739 1.3878 0.5045 0.031 Uiso 1 1 calc R . .
C28 C 0.64551(16) 1.34866(12) 0.59457(12) 0.0223(3) Uani 1 1 d . . .
H28 H 0.6204 1.4122 0.6191 0.027 Uiso 1 1 calc R . .
C29 C 0.59087(15) 1.26893(12) 0.62640(11) 0.0182(3) Uani 1 1 d . . .
C30 C 0.62764(15) 1.17523(12) 0.59064(11) 0.0192(3) Uani 1 1 d . . .
C31 C 0.56696(15) 1.09036(11) 0.62299(11) 0.0186(3) Uani 1 1 d . . .
C32 C 0.45479(15) 1.11085(11) 0.68620(11) 0.0174(3) Uani 1 1 d . . .
H32 H 0.3748 1.0954 0.6402 0.021 Uiso 1 1 calc R . .
C33 C 0.48733(14) 1.22673(11) 0.75316(11) 0.0164(3) Uani 1 1 d . . .
C34 C 0.60822(14) 1.26505(11) 0.83066(11) 0.0177(3) Uani 1 1 d . . .
H34 H 0.6920 1.2789 0.8003 0.021 Uiso 1 1 calc R . .
C36 C 0.45646(15) 1.11174(12) 0.85633(11) 0.0200(3) Uani 1 1 d . . .
H36 H 0.4462 1.0690 0.8974 0.024 Uiso 1 1 calc R . .
C37 C 0.41796(15) 1.04227(11) 0.74579(11) 0.0192(3) Uani 1 1 d . . .
H37 H 0.4668 0.9872 0.7257 0.023 Uiso 1 1 calc R . .
C38 C 0.23398(18) 0.91819(13) 0.76248(13) 0.0286(4) Uani 1 1 d . . .
H38A H 0.2405 0.9525 0.8346 0.043 Uiso 1 1 calc R . .
H38B H 0.2883 0.8687 0.7445 0.043 Uiso 1 1 calc R . .
H38C H 0.1417 0.8807 0.7362 0.043 Uiso 1 1 calc R . .
C39 C 0.36732(15) 1.18428(12) 0.88325(11) 0.0185(3) Uani 1 1 d . . .
C40 C 0.38374(14) 1.25599(11) 0.82416(11) 0.0169(3) Uani 1 1 d . . .
C41 C 0.58851(15) 1.36899(12) 0.90793(11) 0.0193(3) Uani 1 1 d . . .
C42 C 0.66312(16) 1.46376(12) 0.88828(12) 0.0226(3) Uani 1 1 d . . .
H42A H 0.6319 1.5244 0.9274 0.034 Uiso 1 1 calc R . .
H42B H 0.6474 1.4494 0.8179 0.034 Uiso 1 1 calc R . .
H42C H 0.7579 1.4784 0.9069 0.034 Uiso 1 1 calc R . .
C43 C 0.61997(16) 1.38800(13) 1.01580(12) 0.0243(3) Uani 1 1 d . . .
H43A H 0.5606 1.3328 1.0311 0.036 Uiso 1 1 calc R . .
H43B H 0.6078 1.4559 1.0582 0.036 Uiso 1 1 calc R . .
H43C H 0.7118 1.3875 1.0274 0.036 Uiso 1 1 calc R . .
C44 C 0.25274(15) 1.25415(12) 0.77750(11) 0.0192(3) Uani 1 1 d . . .
H44A H 0.2706 1.2901 0.7313 0.023 Uiso 1 1 calc R . .
H44B H 0.2033 1.1807 0.7386 0.023 Uiso 1 1 calc R . .
C45 C 0.16815(15) 1.30545(12) 0.85212(12) 0.0210(3) Uani 1 1 d . . .
H45 H 0.2122 1.3539 0.9149 0.025 Uiso 1 1 calc R . .
C46 C 0.03834(16) 1.28991(12) 0.83915(12) 0.0213(3) Uani 1 1 d . . .
C47 C -0.04737(18) 1.21558(16) 0.74584(14) 0.0356(4) Uani 1 1 d . . .
H47A H 0.0074 1.1821 0.6970 0.053 Uiso 1 1 calc R . .
H47B H -0.0929 1.2538 0.7197 0.053 Uiso 1 1 calc R . .
H47C H -0.1128 1.1622 0.7596 0.053 Uiso 1 1 calc R . .
C48 C -0.03288(17) 1.34829(13) 0.91990(13) 0.0256(3) Uani 1 1 d . . .
H48A H 0.0297 1.3916 0.9792 0.038 Uiso 1 1 calc R . .
H48B H -0.1027 1.2985 0.9349 0.038 Uiso 1 1 calc R . .
H48C H -0.0723 1.3929 0.8984 0.038 Uiso 1 1 calc R . .
O1 O 0.52539(12) 0.88665(10) 0.89202(9) 0.0316(3) Uani 1 1 d . . .
O2 O 0.89534(10) 0.89038(8) 0.80585(8) 0.0213(2) Uani 1 1 d . . .
O3 O 0.55617(11) 0.60925(9) 0.76370(9) 0.0253(3) Uani 1 1 d . . .
O4 O 0.69704(13) 0.55719(9) 0.54982(9) 0.0299(3) Uani 1 1 d . . .
O5 O 0.89991(11) 0.76166(9) 0.61093(8) 0.0232(2) Uani 1 1 d . . .
O6 O 0.60096(12) 1.01017(9) 0.59919(9) 0.0267(3) Uani 1 1 d . . .
O7 O 0.50085(10) 1.28766(8) 0.69357(8) 0.0179(2) Uani 1 1 d . . .
O8 O 0.27973(11) 0.99475(8) 0.72201(8) 0.0215(2) Uani 1 1 d . . .
O9 O 0.29397(11) 1.19072(9) 0.94687(8) 0.0248(3) Uani 1 1 d . . .
O10 O 0.44753(10) 1.35986(8) 0.89112(8) 0.0188(2) Uani 1 1 d . . .

loop_
_atom_site_aniso_label
_atom_site_aniso_U_11
_atom_site_aniso_U_22
_atom_site_aniso_U_33
_atom_site_aniso_U_23
_atom_site_aniso_U_13
_atom_site_aniso_U_12
C1 0.0278(8) 0.0259(8) 0.0193(7) 0.0118(6) 0.0041(6) 0.0107(7)
C2 0.0362(9) 0.0219(8) 0.0196(8) 0.0079(6) 0.0005(7) 0.0094(7)
C3 0.0303(9) 0.0233(8) 0.0233(8) 0.0113(7) -0.0038(7) 0.0017(7)
C4 0.0217(8) 0.0278(8) 0.0244(8) 0.0140(7) 0.0008(6) 0.0044(6)
C5 0.0236(8) 0.0219(7) 0.0178(7) 0.0096(6) 0.0017(6) 0.0077(6)
C6 0.0225(8) 0.0228(7) 0.0184(7) 0.0103(6) 0.0019(6) 0.0078(6)
C7 0.0225(8) 0.0258(8) 0.0189(7) 0.0093(6) 0.0033(6) 0.0083(6)
C8 0.0184(7) 0.0226(7) 0.0183(7) 0.0083(6) 0.0030(6) 0.0056(6)
C9 0.0173(7) 0.0202(7) 0.0191(7) 0.0079(6) 0.0022(6) 0.0052(6)
C10 0.0227(8) 0.0200(7) 0.0192(7) 0.0080(6) 0.0015(6) 0.0072(6)
C11 0.0242(8) 0.0226(8) 0.0249(8) 0.0097(7) -0.0020(6) 0.0072(6)
C12 0.0241(8) 0.0199(7) 0.0226(8) 0.0075(6) 0.0000(6) 0.0039(6)
C13 0.0195(8) 0.0211(7) 0.0244(8) 0.0084(6) 0.0025(6) 0.0055(6)
C14 0.0284(9) 0.0260(8) 0.0308(9) 0.0096(7) 0.0053(7) -0.0001(7)
C15 0.0302(9) 0.0201(7) 0.0203(8) 0.0112(6) 0.0063(6) 0.0079(6)
C16 0.0238(8) 0.0234(8) 0.0205(8) 0.0114(6) 0.0074(6) 0.0094(6)
C17 0.0290(9) 0.0240(8) 0.0224(8) 0.0128(7) 0.0059(6) 0.0107(7)
C18 0.0424(11) 0.0323(9) 0.0230(9) 0.0134(7) 0.0044(7) 0.0127(8)
C19 0.0327(9) 0.0277(8) 0.0323(9) 0.0170(7) 0.0092(7) 0.0082(7)
C20 0.0286(9) 0.0307(9) 0.0274(9) 0.0157(7) 0.0076(7) 0.0150(7)
C35 0.0185(7) 0.0228(7) 0.0224(8) 0.0096(6) 0.0002(6) 0.0072(6)
C21 0.0272(9) 0.0326(9) 0.0271(9) 0.0147(7) 0.0075(7) 0.0111(7)
C22 0.0295(9) 0.0323(9) 0.0350(10) 0.0131(8) 0.0071(7) 0.0128(7)
C23 0.0818(18) 0.0751(17) 0.0554(14) 0.0462(14) 0.0326(13) 0.0562(15)
C24 0.0304(10) 0.0345(10) 0.0411(11) 0.0110(8) 0.0030(8) 0.0144(8)
C25 0.0228(8) 0.0223(8) 0.0220(8) 0.0055(6) 0.0054(6) 0.0058(6)
C26 0.0251(8) 0.0288(8) 0.0228(8) 0.0085(7) 0.0100(6) 0.0048(7)
C27 0.0270(9) 0.0248(8) 0.0264(8) 0.0129(7) 0.0075(7) 0.0015(7)
C28 0.0238(8) 0.0200(7) 0.0234(8) 0.0089(6) 0.0049(6) 0.0056(6)
C29 0.0163(7) 0.0202(7) 0.0164(7) 0.0064(6) 0.0015(5) 0.0031(6)
C30 0.0178(7) 0.0191(7) 0.0184(7) 0.0060(6) 0.0015(6) 0.0027(6)
C31 0.0187(7) 0.0179(7) 0.0175(7) 0.0052(6) 0.0012(6) 0.0046(6)
C32 0.0174(7) 0.0165(7) 0.0183(7) 0.0069(6) 0.0015(5) 0.0042(6)
C33 0.0150(7) 0.0170(7) 0.0182(7) 0.0081(6) 0.0021(5) 0.0043(5)
C34 0.0140(7) 0.0197(7) 0.0190(7) 0.0065(6) 0.0011(5) 0.0051(6)
C36 0.0206(8) 0.0206(7) 0.0209(8) 0.0104(6) 0.0012(6) 0.0053(6)
C37 0.0194(7) 0.0177(7) 0.0215(8) 0.0088(6) 0.0033(6) 0.0051(6)
C38 0.0288(9) 0.0271(8) 0.0303(9) 0.0161(7) 0.0046(7) 0.0003(7)
C39 0.0163(7) 0.0196(7) 0.0163(7) 0.0056(6) -0.0010(5) 0.0015(6)
C40 0.0157(7) 0.0172(7) 0.0166(7) 0.0053(6) 0.0015(5) 0.0044(5)
C41 0.0138(7) 0.0211(7) 0.0210(7) 0.0060(6) 0.0015(6) 0.0051(6)
C42 0.0179(7) 0.0196(7) 0.0269(8) 0.0060(6) 0.0016(6) 0.0043(6)
C43 0.0209(8) 0.0278(8) 0.0209(8) 0.0056(7) 0.0006(6) 0.0069(6)
C44 0.0163(7) 0.0223(7) 0.0186(7) 0.0068(6) 0.0015(6) 0.0060(6)
C45 0.0194(7) 0.0210(7) 0.0203(7) 0.0054(6) 0.0012(6) 0.0060(6)
C46 0.0201(8) 0.0204(7) 0.0249(8) 0.0094(6) 0.0030(6) 0.0070(6)
C47 0.0199(8) 0.0410(10) 0.0343(10) 0.0008(8) -0.0007(7) 0.0104(8)
C48 0.0217(8) 0.0295(8) 0.0283(9) 0.0117(7) 0.0054(6) 0.0109(7)
O1 0.0203(6) 0.0332(7) 0.0337(7) 0.0042(6) 0.0073(5) 0.0079(5)
O2 0.0169(5) 0.0244(6) 0.0210(6) 0.0072(5) 0.0025(4) 0.0055(4)
O3 0.0236(6) 0.0233(6) 0.0298(6) 0.0139(5) 0.0036(5) 0.0022(5)
O4 0.0382(7) 0.0211(6) 0.0294(6) 0.0081(5) 0.0072(5) 0.0089(5)
O5 0.0270(6) 0.0250(6) 0.0238(6) 0.0135(5) 0.0099(5) 0.0112(5)
O6 0.0308(6) 0.0223(6) 0.0305(6) 0.0108(5) 0.0101(5) 0.0123(5)
O7 0.0185(5) 0.0187(5) 0.0197(5) 0.0097(4) 0.0051(4) 0.0067(4)
O8 0.0197(5) 0.0200(5) 0.0242(6) 0.0105(5) 0.0028(4) 0.0010(4)
O9 0.0228(6) 0.0310(6) 0.0226(6) 0.0128(5) 0.0067(5) 0.0068(5)
O10 0.0138(5) 0.0184(5) 0.0214(5) 0.0045(4) 0.0014(4) 0.0049(4)

loop_
_atom_type_symbol
_atom_type_description
_atom_type_scat_dispersion_real
_atom_type_scat_dispersion_imag
_atom_type_scat_source
C C 0.0033 0.0016 'International Tables Vol C Tables 4.2.6.8 and 6.1.1.4'
H H 0.0000 0.0000 'International Tables Vol C Tables 4.2.6.8 and 6.1.1.4'
O O 0.0106 0.0060 'International Tables Vol C Tables 4.2.6.8 and 6.1.1.4'

loop_
_geom_angle_atom_site_label_1
_geom_angle_atom_site_label_2
_geom_angle_atom_site_label_3
_geom_angle
_geom_angle_site_symmetry_1
_geom_angle_site_symmetry_3
_geom_angle_publ_flag
C2 C1 C6 120.77(15) . . ?
C2 C1 H1 119.6 . . ?
C6 C1 H1 119.6 . . ?
C1 C2 C3 119.66(15) . . ?
C1 C2 H2 120.2 . . ?
C3 C2 H2 120.2 . . ?
C4 C3 C2 120.89(16) . . ?
C4 C3 H3 119.6 . . ?
C2 C3 H3 119.6 . . ?
C3 C4 C5 119.41(16) . . ?
C3 C4 H4 120.3 . . ?
C5 C4 H4 120.3 . . ?
O2 C5 C4 116.49(14) . . ?
O2 C5 C6 122.72(14) . . ?
C4 C5 C6 120.79(15) . . ?
C5 C6 C1 118.48(15) . . ?
C5 C6 C7 120.33(14) . . ?
C1 C6 C7 121.12(14) . . ?
O1 C7 C6 123.15(15) . . ?
O1 C7 C8 122.72(15) . . ?
C6 C7 C8 114.11(13) . . ?
C7 C8 C13 114.92(13) . . ?
C7 C8 C9 108.97(12) . . ?
C13 C8 C9 111.41(13) . . ?
C7 C8 H8 107.1 . . ?
C13 C8 H8 107.1 . . ?
C9 C8 H8 107.1 . . ?
O2 C9 C16 107.20(12) . . ?
O2 C9 C8 110.56(12) . . ?
C16 C9 C8 112.91(12) . . ?
O2 C9 C10 111.36(12) . . ?
C16 C9 C10 99.02(12) . . ?
C8 C9 C10 115.08(12) . . ?
C11 C10 C9 106.56(12) . . ?
C11 C10 C17 115.57(13) . . ?
C9 C10 C17 102.28(12) . . ?
C11 C10 H10 110.7 . . ?
C9 C10 H10 110.7 . . ?
C17 C10 H10 110.7 . . ?
C10 C11 C12 109.96(13) . . ?
C10 C11 H11A 109.7 . . ?
C12 C11 H11A 109.7 . . ?
C10 C11 H11B 109.7 . . ?
C12 C11 H11B 109.7 . . ?
H11A C11 H11B 108.2 . . ?
C15 C12 C13 105.97(13) . . ?
C15 C12 C11 110.11(13) . . ?
C13 C12 C11 106.32(13) . . ?
C15 C12 H12 111.4 . . ?
C13 C12 H12 111.4 . . ?
C11 C12 H12 111.4 . . ?
O3 C13 C8 107.26(12) . . ?
O3 C13 C12 112.24(13) . . ?
C8 C13 C12 108.75(12) . . ?
O3 C13 H13 109.5 . . ?
C8 C13 H13 109.5 . . ?
C12 C13 H13 109.5 . . ?
O3 C14 H14A 109.5 . . ?
O3 C14 H14B 109.5 . . ?
H14A C14 H14B 109.5 . . ?
O3 C14 H14C 109.5 . . ?
H14A C14 H14C 109.5 . . ?
H14B C14 H14C 109.5 . . ?
O4 C15 C12 124.36(16) . . ?
O4 C15 C16 121.85(15) . . ?
C12 C15 C16 113.77(13) . . ?
O5 C16 C20 110.69(13) . . ?
O5 C16 C9 103.46(12) . . ?
C20 C16 C9 114.12(13) . . ?
O5 C16 C15 107.72(12) . . ?
C20 C16 C15 113.91(13) . . ?
C9 C16 C15 106.23(12) . . ?
O5 C17 C18 107.89(13) . . ?
O5 C17 C19 107.25(13) . . ?
C18 C17 C19 109.30(14) . . ?
O5 C17 C10 104.96(11) . . ?
C18 C17 C10 115.37(14) . . ?
C19 C17 C10 111.62(13) . . ?
C17 C18 H18A 109.5 . . ?
C17 C18 H18B 109.5 . . ?
H18A C18 H18B 109.5 . . ?
C17 C18 H18C 109.5 . . ?
H18A C18 H18C 109.5 . . ?
H18B C18 H18C 109.5 . . ?
C17 C19 H19A 109.5 . . ?
C17 C19 H19B 109.5 . . ?
H19A C19 H19B 109.5 . . ?
C17 C19 H19C 109.5 . . ?
H19A C19 H19C 109.5 . . ?
H19B C19 H19C 109.5 . . ?
C21 C20 C16 116.41(14) . . ?
C21 C20 H20A 108.2 . . ?
C16 C20 H20A 108.2 . . ?
C21 C20 H20B 108.2 . . ?
C16 C20 H20B 108.2 . . ?
H20A C20 H20B 107.3 . . ?
C34 C35 C36 110.48(12) . . ?
C34 C35 H35A 109.6 . . ?
C36 C35 H35A 109.6 . . ?
C34 C35 H35B 109.6 . . ?
C36 C35 H35B 109.6 . . ?
H35A C35 H35B 108.1 . . ?
C22 C21 C20 125.59(16) . . ?
C22 C21 H21 117.2 . . ?
C20 C21 H21 117.2 . . ?
C21 C22 C23 123.05(17) . . ?
C21 C22 C24 122.49(17) . . ?
C23 C22 C24 114.40(16) . . ?
C22 C23 H23A 109.5 . . ?
C22 C23 H23B 109.5 . . ?
H23A C23 H23B 109.5 . . ?
C22 C23 H23C 109.5 . . ?
H23A C23 H23C 109.5 . . ?
H23B C23 H23C 109.5 . . ?
C22 C24 H24A 109.5 . . ?
C22 C24 H24B 109.5 . . ?
H24A C24 H24B 109.5 . . ?
C22 C24 H24C 109.5 . . ?
H24A C24 H24C 109.5 . . ?
H24B C24 H24C 109.5 . . ?
C26 C25 C30 120.58(15) . . ?
C26 C25 H25 119.7 . . ?
C30 C25 H25 119.7 . . ?
C25 C26 C27 119.63(15) . . ?
C25 C26 H26 120.2 . . ?
C27 C26 H26 120.2 . . ?
C28 C27 C26 121.11(15) . . ?
C28 C27 H27 119.4 . . ?
C26 C27 H27 119.4 . . ?
C27 C28 C29 119.05(15) . . ?
C27 C28 H28 120.5 . . ?
C29 C28 H28 120.5 . . ?
O7 C29 C28 116.59(13) . . ?
O7 C29 C30 122.71(13) . . ?
C28 C29 C30 120.70(14) . . ?
C29 C30 C25 118.93(14) . . ?
C29 C30 C31 120.31(13) . . ?
C25 C30 C31 120.75(14) . . ?
O6 C31 C30 123.04(14) . . ?
O6 C31 C32 123.00(13) . . ?
C30 C31 C32 113.93(12) . . ?
C31 C32 C33 109.42(12) . . ?
C31 C32 C37 114.87(12) . . ?
C33 C32 C37 111.23(12) . . ?
C31 C32 H32 107.0 . . ?
C33 C32 H32 107.0 . . ?
C37 C32 H32 107.0 . . ?
O7 C33 C32 109.51(12) . . ?
O7 C33 C40 108.38(11) . . ?
C32 C33 C40 114.13(12) . . ?
O7 C33 C34 111.54(11) . . ?
C32 C33 C34 114.49(12) . . ?
C40 C33 C34 98.29(11) . . ?
C33 C34 C35 106.12(12) . . ?
C33 C34 C41 102.75(11) . . ?
C35 C34 C41 115.92(12) . . ?
C33 C34 H34 110.5 . . ?
C35 C34 H34 110.5 . . ?
C41 C34 H34 110.5 . . ?
C39 C36 C37 106.32(12) . . ?
C39 C36 C35 109.06(12) . . ?
C37 C36 C35 107.10(12) . . ?
C39 C36 H36 111.4 . . ?
C37 C36 H36 111.4 . . ?
C35 C36 H36 111.4 . . ?
O8 C37 C32 106.41(12) . . ?
O8 C37 C36 112.67(12) . . ?
C32 C37 C36 108.61(12) . . ?
O8 C37 H37 109.7 . . ?
C32 C37 H37 109.7 . . ?
C36 C37 H37 109.7 . . ?
O8 C38 H38A 109.5 . . ?
O8 C38 H38B 109.5 . . ?
H38A C38 H38B 109.5 . . ?
O8 C38 H38C 109.5 . . ?
H38A C38 H38C 109.5 . . ?
H38B C38 H38C 109.5 . . ?
O9 C39 C36 124.50(14) . . ?
O9 C39 C40 122.01(14) . . ?
C36 C39 C40 113.42(12) . . ?
O10 C40 C44 109.36(12) . . ?
O10 C40 C33 103.61(11) . . ?
C44 C40 C33 116.08(12) . . ?
O10 C40 C39 107.58(11) . . ?
C44 C40 C39 113.01(12) . . ?
C33 C40 C39 106.52(11) . . ?
O10 C41 C43 107.84(12) . . ?
O10 C41 C42 106.60(12) . . ?
C43 C41 C42 109.67(13) . . ?
O10 C41 C34 104.52(11) . . ?
C43 C41 C34 115.57(13) . . ?
C42 C41 C34 112.06(12) . . ?
C41 C42 H42A 109.5 . . ?
C41 C42 H42B 109.5 . . ?
H42A C42 H42B 109.5 . . ?
C41 C42 H42C 109.5 . . ?
H42A C42 H42C 109.5 . . ?
H42B C42 H42C 109.5 . . ?
C41 C43 H43A 109.5 . . ?
C41 C43 H43B 109.5 . . ?
H43A C43 H43B 109.5 . . ?
C41 C43 H43C 109.5 . . ?
H43A C43 H43C 109.5 . . ?
H43B C43 H43C 109.5 . . ?
C45 C44 C40 113.17(13) . . ?
C45 C44 H44A 108.9 . . ?
C40 C44 H44A 108.9 . . ?
C45 C44 H44B 108.9 . . ?
C40 C44 H44B 108.9 . . ?
H44A C44 H44B 107.8 . . ?
C46 C45 C44 126.64(15) . . ?
C46 C45 H45 116.7 . . ?
C44 C45 H45 116.7 . . ?
C45 C46 C47 124.10(15) . . ?
C45 C46 C48 120.80(15) . . ?
C47 C46 C48 115.10(14) . . ?
C46 C47 H47A 109.5 . . ?
C46 C47 H47B 109.5 . . ?
H47A C47 H47B 109.5 . . ?
C46 C47 H47C 109.5 . . ?
H47A C47 H47C 109.5 . . ?
H47B C47 H47C 109.5 . . ?
C46 C48 H48A 109.5 . . ?
C46 C48 H48B 109.5 . . ?
H48A C48 H48B 109.5 . . ?
C46 C48 H48C 109.5 . . ?
H48A C48 H48C 109.5 . . ?
H48B C48 H48C 109.5 . . ?
C5 O2 C9 115.93(12) . . ?
C14 O3 C13 112.41(13) . . ?
C16 O5 C17 108.23(11) . . ?
C29 O7 C33 114.40(11) . . ?
C37 O8 C38 112.69(12) . . ?
C40 O10 C41 108.62(11) . . ?

loop_
_geom_bond_atom_site_label_1
_geom_bond_atom_site_label_2
_geom_bond_distance
_geom_bond_site_symmetry_2
_geom_bond_publ_flag
C1 C2 1.376(2) . ?
C1 C6 1.402(2) . ?
C1 H1 0.9500 . ?
C2 C3 1.394(2) . ?
C2 H2 0.9500 . ?
C3 C4 1.374(2) . ?
C3 H3 0.9500 . ?
C4 C5 1.392(2) . ?
C4 H4 0.9500 . ?
C5 O2 1.3663(19) . ?
C5 C6 1.400(2) . ?
C6 C7 1.471(2) . ?
C7 O1 1.214(2) . ?
C7 C8 1.522(2) . ?
C8 C13 1.531(2) . ?
C8 C9 1.531(2) . ?
C8 H8 1.0000 . ?
C9 O2 1.4370(19) . ?
C9 C16 1.531(2) . ?
C9 C10 1.541(2) . ?
C10 C11 1.537(2) . ?
C10 C17 1.565(2) . ?
C10 H10 1.0000 . ?
C11 C12 1.547(2) . ?
C11 H11A 0.9900 . ?
C11 H11B 0.9900 . ?
C12 C15 1.515(2) . ?
C12 C13 1.540(2) . ?
C12 H12 1.0000 . ?
C13 O3 1.4251(18) . ?
C13 H13 1.0000 . ?
C14 O3 1.422(2) . ?
C14 H14A 0.9800 . ?
C14 H14B 0.9800 . ?
C14 H14C 0.9800 . ?
C15 O4 1.208(2) . ?
C15 C16 1.556(2) . ?
C16 O5 1.4298(18) . ?
C16 C20 1.520(2) . ?
C17 O5 1.4659(18) . ?
C17 C18 1.518(2) . ?
C17 C19 1.521(2) . ?
C18 H18A 0.9800 . ?
C18 H18B 0.9800 . ?
C18 H18C 0.9800 . ?
C19 H19A 0.9800 . ?
C19 H19B 0.9800 . ?
C19 H19C 0.9800 . ?
C20 C21 1.485(2) . ?
C20 H20A 0.9900 . ?
C20 H20B 0.9900 . ?
C35 C34 1.541(2) . ?
C35 C36 1.547(2) . ?
C35 H35A 0.9900 . ?
C35 H35B 0.9900 . ?
C21 C22 1.334(2) . ?
C21 H21 0.9500 . ?
C22 C23 1.491(3) . ?
C22 C24 1.492(2) . ?
C23 H23A 0.9800 . ?
C23 H23B 0.9800 . ?
C23 H23C 0.9800 . ?
C24 H24A 0.9800 . ?
C24 H24B 0.9800 . ?
C24 H24C 0.9800 . ?
C25 C26 1.378(2) . ?
C25 C30 1.401(2) . ?
C25 H25 0.9500 . ?
C26 C27 1.393(2) . ?
C26 H26 0.9500 . ?
C27 C28 1.383(2) . ?
C27 H27 0.9500 . ?
C28 C29 1.393(2) . ?
C28 H28 0.9500 . ?
C29 O7 1.3716(18) . ?
C29 C30 1.400(2) . ?
C30 C31 1.475(2) . ?
C31 O6 1.2143(18) . ?
C31 C32 1.523(2) . ?
C32 C33 1.528(2) . ?
C32 C37 1.5335(19) . ?
C32 H32 1.0000 . ?
C33 O7 1.4382(17) . ?
C33 C40 1.537(2) . ?
C33 C34 1.541(2) . ?
C34 C41 1.562(2) . ?
C34 H34 1.0000 . ?
C36 C39 1.513(2) . ?
C36 C37 1.540(2) . ?
C36 H36 1.0000 . ?
C37 O8 1.4216(19) . ?
C37 H37 1.0000 . ?
C38 O8 1.4244(18) . ?
C38 H38A 0.9800 . ?
C38 H38B 0.9800 . ?
C38 H38C 0.9800 . ?
C39 O9 1.2077(18) . ?
C39 C40 1.559(2) . ?
C40 O10 1.4265(18) . ?
C40 C44 1.522(2) . ?
C41 O10 1.4644(18) . ?
C41 C43 1.523(2) . ?
C41 C42 1.524(2) . ?
C42 H42A 0.9800 . ?
C42 H42B 0.9800 . ?
C42 H42C 0.9800 . ?
C43 H43A 0.9800 . ?
C43 H43B 0.9800 . ?
C43 H43C 0.9800 . ?
C44 C45 1.505(2) . ?
C44 H44A 0.9900 . ?
C44 H44B 0.9900 . ?
C45 C46 1.326(2) . ?
C45 H45 0.9500 . ?
C46 C47 1.496(2) . ?
C46 C48 1.498(2) . ?
C47 H47A 0.9800 . ?
C47 H47B 0.9800 . ?
C47 H47C 0.9800 . ?
C48 H48A 0.9800 . ?
C48 H48B 0.9800 . ?
C48 H48C 0.9800 . ?
